data_7049494
loop_
_publ_author_name
'Torres, \`Oscar'
'Pfister, Nils'
'Braun, Thomas'
'Wittwer, Philipp'

_publ_section_title
;
 C-F activation of perfluorophenazine at nickel: selectivity and
 mechanistic investigations.
;
_journal_issue 18
_journal_name_full 'Dalton transactions (Cambridge, England : 2003)'
_journal_page_first 6153
_journal_page_last 6161
_journal_paper_doi 10.1039/c9dt00780f
_journal_volume 48
_journal_year 2019
_chemical_formula_moiety 'C30 H42 F8 N2 Ni P2, 2(C4 H8 O)'
_chemical_formula_sum 'C38 H58 F8 N2 Ni O2 P2'
_chemical_formula_weight 847.51
_space_group_crystal_system monoclinic
_space_group_IT_number 14
_space_group_name_Hall '-P 2yn'
_space_group_name_H-M_alt 'P 1 21/n 1'
_symmetry_space_group_name_Hall '-P 2yn'
_symmetry_space_group_name_H-M 'P 1 21/n 1'
_atom_sites_solution_hydrogens geom
_audit_creation_method SHELXL-2016/4
_audit_update_record
;
2018-11-27 deposited with the CCDC.    2019-03-21 downloaded from the CCDC.
;
_cell_angle_alpha 90
_cell_angle_beta 102.315(2)
_cell_angle_gamma 90
_cell_formula_units_Z 4
_cell_length_a 12.4221(6)
_cell_length_b 12.1060(7)
_cell_length_c 27.1705(15)
_cell_measurement_reflns_used 9966
_cell_measurement_temperature 100(2)
_cell_measurement_theta_max 25.10
_cell_measurement_theta_min 2.28
_cell_volume 3991.9(4)
_computing_cell_refinement 'Bruker SAINT'
_computing_data_collection 'Bruker APEX2'
_computing_data_reduction 'Bruker SAINT'
_computing_structure_refinement 'SHELXL-2016/4 (Sheldrick, 2016)'
_computing_structure_solution 'SHELXS-97 (Sheldrick 2008)'
_diffrn_ambient_temperature 100(2)
_diffrn_measured_fraction_theta_full 0.992
_diffrn_measured_fraction_theta_max 0.992
_diffrn_measurement_device_type 'Bruker APEX-II CCD'
_diffrn_measurement_method '\f and \w scans'
_diffrn_radiation_type MoK\a
_diffrn_radiation_wavelength 0.71073
_diffrn_reflns_av_R_equivalents 0.1020
_diffrn_reflns_av_unetI/netI 0.0430
_diffrn_reflns_Laue_measured_fraction_full 0.992
_diffrn_reflns_Laue_measured_fraction_max 0.992
_diffrn_reflns_limit_h_max 14
_diffrn_reflns_limit_h_min -13
_diffrn_reflns_limit_k_max 14
_diffrn_reflns_limit_k_min -14
_diffrn_reflns_limit_l_max 32
_diffrn_reflns_limit_l_min -32
_diffrn_reflns_number 72697
_diffrn_reflns_point_group_measured_fraction_full 0.992
_diffrn_reflns_point_group_measured_fraction_max 0.992
_diffrn_reflns_theta_full 25.145
_diffrn_reflns_theta_max 25.145
_diffrn_reflns_theta_min 2.277
_exptl_absorpt_coefficient_mu 0.639
_exptl_absorpt_correction_T_max 0.7452
_exptl_absorpt_correction_T_min 0.6571
_exptl_absorpt_correction_type multi-scan
_exptl_absorpt_process_details SADABS
_exptl_crystal_colour 'dark blue'
_exptl_crystal_density_diffrn 1.410
_exptl_crystal_description fragment
_exptl_crystal_F_000 1784
_exptl_crystal_size_max 0.591
_exptl_crystal_size_mid 0.331
_exptl_crystal_size_min 0.300
_refine_diff_density_max 1.712
_refine_diff_density_min -0.523
_refine_diff_density_rms 0.096
_refine_ls_extinction_method none
_refine_ls_goodness_of_fit_ref 1.095
_refine_ls_hydrogen_treatment constr
_refine_ls_matrix_type full
_refine_ls_number_parameters 490
_refine_ls_number_reflns 7092
_refine_ls_number_restraints 0
_refine_ls_restrained_S_all 1.095
_refine_ls_R_factor_all 0.0816
_refine_ls_R_factor_gt 0.0563
_refine_ls_shift/su_max 0.001
_refine_ls_shift/su_mean 0.000
_refine_ls_structure_factor_coef Fsqd
_refine_ls_weighting_details 'w=1/[\s^2^(Fo^2^)+(0.0578P)^2^+12.7866P] where P=(Fo^2^+2Fc^2^)/3'
_refine_ls_weighting_scheme calc
_refine_ls_wR_factor_gt 0.1371
_refine_ls_wR_factor_ref 0.1506
_reflns_Friedel_coverage 0.000
_reflns_number_gt 5280
_reflns_number_total 7092
_reflns_threshold_expression 'I > 2\s(I)'
_cod_data_source_file c9dt00780f2.cif
_cod_data_source_block mo_p18_OT21_0m_a
_cod_depositor_comments 'Adding full bibliography for 7049494--7049495.cif.'
_cod_database_code 7049494
_shelx_shelxl_version_number 2016/4
_shelx_space_group_comment
;
The symmetry employed for this shelxl refinement is uniquely defined
by the following loop, which should always be used as a source of
symmetry information in preference to the above space-group names.
They are only intended as comments.
;

loop_
_space_group_symop_operation_xyz
'x, y, z'
'-x+1/2, y+1/2, -z+1/2'
'-x, -y, -z'
'x-1/2, -y-1/2, z-1/2'

loop_
_atom_site_label
_atom_site_type_symbol
_atom_site_fract_x
_atom_site_fract_y
_atom_site_fract_z
_atom_site_U_iso_or_equiv
_atom_site_adp_type
_atom_site_occupancy
_atom_site_site_symmetry_order
_atom_site_calc_flag
_atom_site_refinement_flags_posn
_atom_site_refinement_flags_adp
NI1 Ni 0.51073(4) 0.25260(4) 0.63780(2) 0.01172(14) Uani 1 1 d . .
P1 P 0.35638(8) 0.24471(9) 0.57656(4) 0.0134(2) Uani 1 1 d . .
P2 P 0.48868(8) 0.25156(9) 0.71808(4) 0.0137(2) Uani 1 1 d . .
F1 F 0.54337(19) 0.46487(19) 0.62828(10) 0.0230(6) Uani 1 1 d . .
F2 F 0.63245(19) 0.66119(19) 0.61906(9) 0.0223(5) Uani 1 1 d . .
F3 F 0.83810(19) 0.67753(19) 0.59966(9) 0.0217(5) Uani 1 1 d . .
F4 F 0.95337(18) 0.49276(19) 0.58994(9) 0.0224(6) Uani 1 1 d . .
F5 F 0.58566(19) 0.04914(19) 0.63235(10) 0.0252(6) Uani 1 1 d . .
F6 F 0.7069(2) -0.12525(19) 0.61850(10) 0.0261(6) Uani 1 1 d . .
F7 F 0.9086(2) -0.0991(2) 0.59641(9) 0.0235(6) Uani 1 1 d . .
F8 F 0.98994(19) 0.1060(2) 0.58931(10) 0.0258(6) Uani 1 1 d . .
O1 O 0.7674(3) 0.3522(3) 0.39946(14) 0.0467(10) Uani 1 1 d . .
O2 O 1.1421(2) 0.3269(3) 0.74600(12) 0.0284(7) Uani 1 1 d . .
N1 N 0.6544(3) 0.2659(3) 0.62241(12) 0.0119(7) Uani 1 1 d . .
N2 N 0.8751(3) 0.2894(3) 0.60083(13) 0.0159(7) Uani 1 1 d . .
C1 C 0.7028(3) 0.3686(3) 0.61626(14) 0.0121(8) Uani 1 1 d . .
C2 C 0.6466(3) 0.4668(3) 0.62007(15) 0.0143(8) Uani 1 1 d . .
C3 C 0.6902(3) 0.5690(3) 0.61508(15) 0.0156(8) Uani 1 1 d . .
C4 C 0.7956(3) 0.5772(3) 0.60506(15) 0.0162(9) Uani 1 1 d . .
C5 C 0.8533(3) 0.4833(3) 0.60022(15) 0.0150(9) Uani 1 1 d . .
C6 C 0.8108(3) 0.3772(3) 0.60611(14) 0.0141(8) Uani 1 1 d . .
C7 C 0.7210(3) 0.1762(3) 0.61653(14) 0.0139(8) Uani 1 1 d . .
C8 C 0.6848(3) 0.0676(3) 0.62101(15) 0.0156(9) Uani 1 1 d . .
C9 C 0.7457(3) -0.0232(3) 0.61454(15) 0.0190(9) Uani 1 1 d . .
C10 C 0.8491(3) -0.0095(3) 0.60315(15) 0.0171(9) Uani 1 1 d . .
C11 C 0.8894(3) 0.0945(3) 0.59965(15) 0.0177(9) Uani 1 1 d . .
C12 C 0.8279(3) 0.1898(3) 0.60574(14) 0.0141(8) Uani 1 1 d . .
C13 C 0.4298(3) 0.1210(4) 0.73821(16) 0.0182(9) Uani 1 1 d . .
H13 H 0.467192 0.059026 0.724137 0.022 Uiso 1 1 calc R U
C14 C 0.4460(4) 0.0988(4) 0.79467(17) 0.0340(12) Uani 1 1 d . .
H14A H 0.420056 0.024234 0.800005 0.051 Uiso 1 1 calc R U
H14B H 0.404045 0.152989 0.809713 0.051 Uiso 1 1 calc R U
H14C H 0.524443 0.105002 0.810501 0.051 Uiso 1 1 calc R U
C15 C 0.3072(3) 0.1111(4) 0.71415(17) 0.0237(10) Uani 1 1 d . .
H15A H 0.295667 0.126560 0.677996 0.036 Uiso 1 1 calc R U
H15B H 0.265527 0.164374 0.729867 0.036 Uiso 1 1 calc R U
H15C H 0.281863 0.036133 0.719169 0.036 Uiso 1 1 calc R U
C16 C 0.4070(3) 0.3643(3) 0.74006(15) 0.0177(9) Uani 1 1 d . .
H16 H 0.328975 0.337807 0.733308 0.021 Uiso 1 1 calc R U
C17 C 0.4383(4) 0.3902(4) 0.79670(16) 0.0259(10) Uani 1 1 d . .
H17A H 0.512088 0.423087 0.804824 0.039 Uiso 1 1 calc R U
H17B H 0.438040 0.321756 0.815955 0.039 Uiso 1 1 calc R U
H17C H 0.384899 0.442146 0.805441 0.039 Uiso 1 1 calc R U
C18 C 0.4063(4) 0.4711(4) 0.70953(17) 0.0229(10) Uani 1 1 d . .
H18A H 0.389276 0.453646 0.673483 0.034 Uiso 1 1 calc R U
H18B H 0.478889 0.506334 0.718496 0.034 Uiso 1 1 calc R U
H18C H 0.350310 0.521544 0.717128 0.034 Uiso 1 1 calc R U
C19 C 0.6263(3) 0.2584(4) 0.76173(15) 0.0191(9) Uani 1 1 d . .
H19 H 0.614890 0.258461 0.797057 0.023 Uiso 1 1 calc R U
C20 C 0.6946(3) 0.1564(4) 0.75497(17) 0.0235(10) Uani 1 1 d . .
H20A H 0.706714 0.154748 0.720502 0.035 Uiso 1 1 calc R U
H20B H 0.654905 0.089621 0.761185 0.035 Uiso 1 1 calc R U
H20C H 0.765735 0.159558 0.778884 0.035 Uiso 1 1 calc R U
C21 C 0.6864(3) 0.3647(4) 0.75362(17) 0.0226(10) Uani 1 1 d . .
H21A H 0.699104 0.365888 0.719240 0.034 Uiso 1 1 calc R U
H21B H 0.757270 0.367839 0.777765 0.034 Uiso 1 1 calc R U
H21C H 0.641409 0.428467 0.758644 0.034 Uiso 1 1 calc R U
C22 C 0.2650(3) 0.1217(4) 0.57280(16) 0.0196(9) Uani 1 1 d . .
H22 H 0.215804 0.135582 0.596892 0.024 Uiso 1 1 calc R U
C23 C 0.1891(4) 0.1003(4) 0.52166(17) 0.0272(11) Uani 1 1 d . .
H23A H 0.145201 0.166576 0.510706 0.041 Uiso 1 1 calc R U
H23B H 0.139933 0.038429 0.524460 0.041 Uiso 1 1 calc R U
H23C H 0.233523 0.082207 0.496965 0.041 Uiso 1 1 calc R U
C24 C 0.3296(4) 0.0158(4) 0.59093(18) 0.0264(10) Uani 1 1 d . .
H24A H 0.277869 -0.044515 0.592640 0.040 Uiso 1 1 calc R U
H24B H 0.376109 0.028225 0.624428 0.040 Uiso 1 1 calc R U
H24C H 0.376046 -0.003952 0.567294 0.040 Uiso 1 1 calc R U
C25 C 0.2624(3) 0.3660(3) 0.57680(15) 0.0175(9) Uani 1 1 d . .
H25 H 0.311225 0.431240 0.587307 0.021 Uiso 1 1 calc R U
C26 C 0.1944(3) 0.3523(4) 0.61660(16) 0.0212(9) Uani 1 1 d . .
H26A H 0.166384 0.424438 0.624366 0.032 Uiso 1 1 calc R U
H26B H 0.240535 0.320881 0.647192 0.032 Uiso 1 1 calc R U
H26C H 0.132351 0.302614 0.603965 0.032 Uiso 1 1 calc R U
C27 C 0.1868(4) 0.3971(4) 0.52638(16) 0.0268(11) Uani 1 1 d . .
H27A H 0.231261 0.409482 0.501125 0.040 Uiso 1 1 calc R U
H27B H 0.146346 0.464817 0.530564 0.040 Uiso 1 1 calc R U
H27C H 0.134358 0.337068 0.515228 0.040 Uiso 1 1 calc R U
C28 C 0.3930(3) 0.2542(4) 0.51387(15) 0.0182(8) Uani 1 1 d . .
H28 H 0.323293 0.255662 0.487469 0.022 Uiso 1 1 calc R U
C29 C 0.4562(4) 0.3614(4) 0.51012(16) 0.0242(10) Uani 1 1 d . .
H29A H 0.469156 0.369057 0.475942 0.036 Uiso 1 1 calc R U
H29B H 0.527014 0.359355 0.534334 0.036 Uiso 1 1 calc R U
H29C H 0.412870 0.424370 0.517673 0.036 Uiso 1 1 calc R U
C30 C 0.4619(4) 0.1551(4) 0.50351(17) 0.0258(10) Uani 1 1 d . .
H30A H 0.418902 0.087118 0.503160 0.039 Uiso 1 1 calc R U
H30B H 0.529070 0.150167 0.529981 0.039 Uiso 1 1 calc R U
H30C H 0.481883 0.164612 0.470758 0.039 Uiso 1 1 calc R U
C31 C 0.6836(4) 0.3121(5) 0.42301(19) 0.0362(12) Uani 1 1 d . .
H31A H 0.648210 0.245785 0.405278 0.043 Uiso 1 1 calc R U
H31B H 0.626504 0.369313 0.422721 0.043 Uiso 1 1 calc R U
C32 C 0.7402(4) 0.2837(5) 0.47669(19) 0.0420(14) Uani 1 1 d . .
H32A H 0.708354 0.215898 0.488169 0.050 Uiso 1 1 calc R U
H32B H 0.733053 0.344980 0.499911 0.050 Uiso 1 1 calc R U
C33 C 0.8609(4) 0.2657(5) 0.4742(2) 0.0394(13) Uani 1 1 d . .
H33A H 0.909632 0.318734 0.496115 0.047 Uiso 1 1 calc R U
H33B H 0.884924 0.189559 0.484379 0.047 Uiso 1 1 calc R U
C34 C 0.8616(5) 0.2855(5) 0.4195(2) 0.0450(14) Uani 1 1 d . .
H34A H 0.930025 0.324070 0.416223 0.054 Uiso 1 1 calc R U
H34B H 0.857423 0.214445 0.401097 0.054 Uiso 1 1 calc R U
C35 C 1.0515(4) 0.2776(5) 0.71148(18) 0.0348(12) Uani 1 1 d . .
H35A H 1.065592 0.198282 0.706566 0.042 Uiso 1 1 calc R U
H35B H 1.038459 0.315261 0.678400 0.042 Uiso 1 1 calc R U
C36 C 0.9548(4) 0.2922(6) 0.7359(2) 0.0485(15) Uani 1 1 d . .
H36A H 0.900844 0.231741 0.726250 0.058 Uiso 1 1 calc R U
H36B H 0.917627 0.363685 0.726099 0.058 Uiso 1 1 calc R U
C37 C 1.0043(4) 0.2894(5) 0.79189(19) 0.0371(12) Uani 1 1 d . .
H37A H 0.986201 0.219250 0.807006 0.045 Uiso 1 1 calc R U
H37B H 0.976940 0.351818 0.809346 0.045 Uiso 1 1 calc R U
C38 C 1.1277(4) 0.2991(4) 0.79528(17) 0.0276(10) Uani 1 1 d . .
H38A H 1.159505 0.357366 0.819674 0.033 Uiso 1 1 calc R U
H38B H 1.164805 0.228285 0.806442 0.033 Uiso 1 1 calc R U

loop_
_atom_site_aniso_label
_atom_site_aniso_U_11
_atom_site_aniso_U_22
_atom_site_aniso_U_33
_atom_site_aniso_U_23
_atom_site_aniso_U_13
_atom_site_aniso_U_12
NI1 0.0113(2) 0.0122(3) 0.0115(3) 0.0002(2) 0.00216(18) -0.0010(2)
P1 0.0139(5) 0.0143(5) 0.0117(5) 0.0003(4) 0.0019(4) -0.0013(4)
P2 0.0136(5) 0.0154(5) 0.0117(5) 0.0003(4) 0.0018(4) -0.0015(4)
F1 0.0181(12) 0.0154(12) 0.0390(15) 0.0027(11) 0.0139(11) 0.0010(10)
F2 0.0280(13) 0.0102(12) 0.0305(14) 0.0004(10) 0.0101(11) 0.0018(10)
F3 0.0242(13) 0.0126(12) 0.0288(14) 0.0025(10) 0.0070(10) -0.0063(10)
F4 0.0171(12) 0.0199(13) 0.0328(14) 0.0027(11) 0.0113(10) -0.0042(10)
F5 0.0218(13) 0.0137(12) 0.0419(16) 0.0026(11) 0.0109(11) -0.0022(10)
F6 0.0325(14) 0.0090(12) 0.0366(15) 0.0011(11) 0.0067(12) -0.0005(10)
F7 0.0275(13) 0.0171(13) 0.0241(13) -0.0026(10) 0.0012(10) 0.0098(10)
F8 0.0193(12) 0.0225(13) 0.0384(16) -0.0019(12) 0.0127(11) 0.0041(10)
O1 0.060(3) 0.048(2) 0.033(2) 0.0041(18) 0.0110(18) -0.010(2)
O2 0.0187(15) 0.041(2) 0.0261(17) 0.0000(15) 0.0056(13) -0.0046(14)
N1 0.0138(16) 0.0086(17) 0.0123(16) -0.0012(13) 0.0008(12) -0.0003(13)
N2 0.0162(17) 0.0146(17) 0.0180(18) -0.0005(14) 0.0059(14) 0.0016(14)
C1 0.0147(19) 0.013(2) 0.0081(19) 0.0034(15) 0.0011(15) -0.0011(16)
C2 0.0132(19) 0.017(2) 0.014(2) 0.0007(16) 0.0049(15) 0.0011(16)
C3 0.019(2) 0.013(2) 0.015(2) -0.0024(16) 0.0037(16) 0.0030(16)
C4 0.023(2) 0.013(2) 0.012(2) 0.0017(16) 0.0002(16) -0.0033(17)
C5 0.0127(19) 0.020(2) 0.013(2) -0.0033(17) 0.0025(16) -0.0019(16)
C6 0.018(2) 0.016(2) 0.0081(19) 0.0010(16) 0.0025(15) 0.0000(16)
C7 0.017(2) 0.015(2) 0.009(2) -0.0007(16) 0.0021(15) 0.0002(16)
C8 0.0119(19) 0.016(2) 0.019(2) 0.0011(17) 0.0016(16) 0.0002(16)
C9 0.025(2) 0.012(2) 0.017(2) -0.0006(17) -0.0035(17) 0.0014(17)
C10 0.021(2) 0.015(2) 0.015(2) -0.0010(16) 0.0014(17) 0.0062(17)
C11 0.013(2) 0.020(2) 0.020(2) 0.0009(18) 0.0036(16) 0.0009(17)
C12 0.015(2) 0.016(2) 0.011(2) 0.0002(16) 0.0011(15) 0.0029(16)
C13 0.015(2) 0.019(2) 0.020(2) 0.0007(18) 0.0026(16) -0.0017(16)
C14 0.038(3) 0.042(3) 0.021(3) 0.011(2) 0.004(2) -0.014(2)
C15 0.021(2) 0.025(2) 0.025(2) 0.0025(19) 0.0053(18) -0.0070(19)
C16 0.017(2) 0.021(2) 0.015(2) 0.0012(17) 0.0035(16) -0.0006(17)
C17 0.035(3) 0.030(3) 0.014(2) -0.0054(19) 0.0087(19) 0.003(2)
C18 0.025(2) 0.019(2) 0.025(2) -0.0004(19) 0.0059(18) 0.0024(18)
C19 0.0153(19) 0.029(2) 0.013(2) 0.0015(19) 0.0020(15) 0.0008(18)
C20 0.019(2) 0.026(2) 0.022(2) 0.0081(19) -0.0017(18) 0.0017(18)
C21 0.015(2) 0.027(2) 0.024(2) -0.0022(19) 0.0021(18) -0.0038(18)
C22 0.019(2) 0.020(2) 0.020(2) -0.0015(18) 0.0023(17) -0.0032(17)
C23 0.027(2) 0.031(3) 0.020(2) -0.003(2) -0.0029(19) -0.007(2)
C24 0.032(3) 0.016(2) 0.031(3) 0.0014(19) 0.007(2) -0.0033(19)
C25 0.015(2) 0.019(2) 0.015(2) 0.0018(17) -0.0021(16) 0.0019(17)
C26 0.019(2) 0.027(2) 0.017(2) 0.0025(18) 0.0028(17) 0.0031(18)
C27 0.026(2) 0.035(3) 0.016(2) 0.004(2) -0.0028(18) 0.012(2)
C28 0.019(2) 0.022(2) 0.0130(19) -0.0021(18) 0.0028(15) 0.0020(18)
C29 0.028(2) 0.029(3) 0.017(2) 0.0075(19) 0.0085(18) 0.001(2)
C30 0.025(2) 0.029(3) 0.025(3) -0.001(2) 0.0081(19) 0.0031(19)
C31 0.042(3) 0.037(3) 0.030(3) -0.004(2) 0.007(2) -0.003(2)
C32 0.036(3) 0.067(4) 0.024(3) -0.001(3) 0.009(2) -0.009(3)
C33 0.039(3) 0.044(3) 0.035(3) 0.003(2) 0.007(2) -0.004(2)
C34 0.053(3) 0.046(3) 0.044(3) -0.004(3) 0.027(3) -0.012(3)
C35 0.024(2) 0.056(4) 0.024(3) -0.006(2) 0.003(2) -0.004(2)
C36 0.021(3) 0.087(5) 0.037(3) 0.004(3) 0.004(2) -0.006(3)
C37 0.035(3) 0.050(3) 0.029(3) -0.002(2) 0.013(2) -0.007(2)
C38 0.029(2) 0.029(3) 0.023(2) -0.001(2) 0.003(2) -0.001(2)

loop_
_atom_type_symbol
_atom_type_description
_atom_type_scat_dispersion_real
_atom_type_scat_dispersion_imag
_atom_type_scat_source
C C 0.0033 0.0016 'International Tables Vol C Tables 4.2.6.8 and 6.1.1.4'
H H 0.0000 0.0000 'International Tables Vol C Tables 4.2.6.8 and 6.1.1.4'
N N 0.0061 0.0033 'International Tables Vol C Tables 4.2.6.8 and 6.1.1.4'
F F 0.0171 0.0103 'International Tables Vol C Tables 4.2.6.8 and 6.1.1.4'
P P 0.1023 0.0942 'International Tables Vol C Tables 4.2.6.8 and 6.1.1.4'
Ni Ni 0.3393 1.1124 'International Tables Vol C Tables 4.2.6.8 and 6.1.1.4'
O O 0.0106 0.0060 'International Tables Vol C Tables 4.2.6.8 and 6.1.1.4'

loop_
_geom_angle_atom_site_label_1
_geom_angle_atom_site_label_2
_geom_angle_atom_site_label_3
_geom_angle
N1 NI1 P2 121.34(10)
N1 NI1 P1 121.64(10)
P2 NI1 P1 116.97(4)
C28 P1 C22 105.35(19)
C28 P1 C25 103.26(19)
C22 P1 C25 104.66(18)
C28 P1 NI1 109.73(13)
C22 P1 NI1 119.12(14)
C25 P1 NI1 113.31(13)
C19 P2 C13 102.36(19)
C19 P2 C16 104.52(19)
C13 P2 C16 104.49(19)
C19 P2 NI1 109.33(13)
C13 P2 NI1 115.02(14)
C16 P2 NI1 119.35(13)
C31 O1 C34 104.8(4)
C38 O2 C35 106.1(3)
C7 N1 C1 113.3(3)
C7 N1 NI1 124.1(3)
C1 N1 NI1 122.7(2)
C6 N2 C12 114.1(3)
C2 C1 N1 120.8(3)
C2 C1 C6 117.2(3)
N1 C1 C6 122.0(3)
F1 C2 C3 116.2(3)
F1 C2 C1 120.5(3)
C3 C2 C1 123.3(4)
F2 C3 C2 121.0(3)
F2 C3 C4 119.7(4)
C2 C3 C4 119.4(4)
F3 C4 C5 121.0(4)
F3 C4 C3 119.5(4)
C5 C4 C3 119.5(4)
F4 C5 C4 118.7(4)
F4 C5 C6 119.3(3)
C4 C5 C6 122.0(4)
N2 C6 C5 117.3(3)
N2 C6 C1 124.1(4)
C5 C6 C1 118.6(4)
N1 C7 C8 120.7(3)
N1 C7 C12 122.3(3)
C8 C7 C12 117.1(4)
F5 C8 C9 116.9(4)
F5 C8 C7 120.0(3)
C9 C8 C7 123.1(4)
F6 C9 C8 120.9(4)
F6 C9 C10 119.4(4)
C8 C9 C10 119.7(4)
F7 C10 C11 120.9(4)
F7 C10 C9 119.6(4)
C11 C10 C9 119.6(4)
F8 C11 C10 118.8(4)
F8 C11 C12 119.3(4)
C10 C11 C12 122.0(4)
N2 C12 C11 117.2(3)
N2 C12 C7 124.2(4)
C11 C12 C7 118.6(4)
C14 C13 C15 108.8(4)
C14 C13 P2 117.8(3)
C15 C13 P2 110.9(3)
C14 C13 H13 106.2
C15 C13 H13 106.2
P2 C13 H13 106.2
C13 C14 H14A 109.5
C13 C14 H14B 109.5
H14A C14 H14B 109.5
C13 C14 H14C 109.5
H14A C14 H14C 109.5
H14B C14 H14C 109.5
C13 C15 H15A 109.5
C13 C15 H15B 109.5
H15A C15 H15B 109.5
C13 C15 H15C 109.5
H15A C15 H15C 109.5
H15B C15 H15C 109.5
C18 C16 C17 109.9(4)
C18 C16 P2 112.5(3)
C17 C16 P2 115.4(3)
C18 C16 H16 106.1
C17 C16 H16 106.1
P2 C16 H16 106.1
C16 C17 H17A 109.5
C16 C17 H17B 109.5
H17A C17 H17B 109.5
C16 C17 H17C 109.5
H17A C17 H17C 109.5
H17B C17 H17C 109.5
C16 C18 H18A 109.5
C16 C18 H18B 109.5
H18A C18 H18B 109.5
C16 C18 H18C 109.5
H18A C18 H18C 109.5
H18B C18 H18C 109.5
C21 C19 C20 111.2(3)
C21 C19 P2 110.8(3)
C20 C19 P2 110.1(3)
C21 C19 H19 108.2
C20 C19 H19 108.2
P2 C19 H19 108.2
C19 C20 H20A 109.5
C19 C20 H20B 109.5
H20A C20 H20B 109.5
C19 C20 H20C 109.5
H20A C20 H20C 109.5
H20B C20 H20C 109.5
C19 C21 H21A 109.5
C19 C21 H21B 109.5
H21A C21 H21B 109.5
C19 C21 H21C 109.5
H21A C21 H21C 109.5
H21B C21 H21C 109.5
C23 C22 C24 109.2(4)
C23 C22 P1 115.9(3)
C24 C22 P1 112.2(3)
C23 C22 H22 106.3
C24 C22 H22 106.3
P1 C22 H22 106.3
C22 C23 H23A 109.5
C22 C23 H23B 109.5
H23A C23 H23B 109.5
C22 C23 H23C 109.5
H23A C23 H23C 109.5
H23B C23 H23C 109.5
C22 C24 H24A 109.5
C22 C24 H24B 109.5
H24A C24 H24B 109.5
C22 C24 H24C 109.5
H24A C24 H24C 109.5
H24B C24 H24C 109.5
C26 C25 C27 109.6(3)
C26 C25 P1 111.0(3)
C27 C25 P1 116.9(3)
C26 C25 H25 106.2
C27 C25 H25 106.2
P1 C25 H25 106.2
C25 C26 H26A 109.5
C25 C26 H26B 109.5
H26A C26 H26B 109.5
C25 C26 H26C 109.5
H26A C26 H26C 109.5
H26B C26 H26C 109.5
C25 C27 H27A 109.5
C25 C27 H27B 109.5
H27A C27 H27B 109.5
C25 C27 H27C 109.5
H27A C27 H27C 109.5
H27B C27 H27C 109.5
C29 C28 C30 109.7(3)
C29 C28 P1 110.0(3)
C30 C28 P1 112.1(3)
C29 C28 H28 108.3
C30 C28 H28 108.3
P1 C28 H28 108.3
C28 C29 H29A 109.5
C28 C29 H29B 109.5
H29A C29 H29B 109.5
C28 C29 H29C 109.5
H29A C29 H29C 109.5
H29B C29 H29C 109.5
C28 C30 H30A 109.5
C28 C30 H30B 109.5
H30A C30 H30B 109.5
C28 C30 H30C 109.5
H30A C30 H30C 109.5
H30B C30 H30C 109.5
O1 C31 C32 106.1(4)
O1 C31 H31A 110.5
C32 C31 H31A 110.5
O1 C31 H31B 110.5
C32 C31 H31B 110.5
H31A C31 H31B 108.7
C31 C32 C33 104.3(4)
C31 C32 H32A 110.9
C33 C32 H32A 110.9
C31 C32 H32B 110.9
C33 C32 H32B 110.9
H32A C32 H32B 108.9
C34 C33 C32 103.5(4)
C34 C33 H33A 111.1
C32 C33 H33A 111.1
C34 C33 H33B 111.1
C32 C33 H33B 111.1
H33A C33 H33B 109.0
O1 C34 C33 106.7(4)
O1 C34 H34A 110.4
C33 C34 H34A 110.4
O1 C34 H34B 110.4
C33 C34 H34B 110.4
H34A C34 H34B 108.6
O2 C35 C36 104.6(4)
O2 C35 H35A 110.8
C36 C35 H35A 110.8
O2 C35 H35B 110.8
C36 C35 H35B 110.8
H35A C35 H35B 108.9
C35 C36 C37 104.5(4)
C35 C36 H36A 110.9
C37 C36 H36A 110.9
C35 C36 H36B 110.9
C37 C36 H36B 110.9
H36A C36 H36B 108.9
C36 C37 C38 104.3(4)
C36 C37 H37A 110.9
C38 C37 H37A 110.9
C36 C37 H37B 110.9
C38 C37 H37B 110.9
H37A C37 H37B 108.9
O2 C38 C37 106.7(4)
O2 C38 H38A 110.4
C37 C38 H38A 110.4
O2 C38 H38B 110.4
C37 C38 H38B 110.4
H38A C38 H38B 108.6

loop_
_geom_bond_atom_site_label_1
_geom_bond_atom_site_label_2
_geom_bond_distance
NI1 N1 1.925(3)
NI1 P2 2.2554(11)
NI1 P1 2.2569(11)
P1 C28 1.858(4)
P1 C22 1.862(4)
P1 C25 1.877(4)
P2 C19 1.864(4)
P2 C13 1.872(4)
P2 C16 1.873(4)
F1 C2 1.348(4)
F2 C3 1.343(4)
F3 C4 1.344(5)
F4 C5 1.336(5)
F5 C8 1.350(5)
F6 C9 1.339(5)
F7 C10 1.347(5)
F8 C11 1.345(5)
O1 C31 1.418(6)
O1 C34 1.431(7)
O2 C38 1.428(5)
O2 C35 1.433(6)
N1 C7 1.395(5)
N1 C1 1.406(5)
N2 C6 1.356(5)
N2 C12 1.359(5)
C1 C2 1.394(6)
C1 C6 1.430(5)
C2 C3 1.369(6)
C3 C4 1.397(6)
C4 C5 1.366(6)
C5 C6 1.411(6)
C7 C8 1.403(6)
C7 C12 1.429(6)
C8 C9 1.367(6)
C9 C10 1.395(6)
C10 C11 1.366(6)
C11 C12 1.414(6)
C13 C14 1.528(6)
C13 C15 1.528(6)
C13 H13 1.0000
C14 H14A 0.9800
C14 H14B 0.9800
C14 H14C 0.9800
C15 H15A 0.9800
C15 H15B 0.9800
C15 H15C 0.9800
C16 C18 1.535(6)
C16 C17 1.537(6)
C16 H16 1.0000
C17 H17A 0.9800
C17 H17B 0.9800
C17 H17C 0.9800
C18 H18A 0.9800
C18 H18B 0.9800
C18 H18C 0.9800
C19 C21 1.527(6)
C19 C20 1.530(6)
C19 H19 1.0000
C20 H20A 0.9800
C20 H20B 0.9800
C20 H20C 0.9800
C21 H21A 0.9800
C21 H21B 0.9800
C21 H21C 0.9800
C22 C23 1.525(6)
C22 C24 1.538(6)
C22 H22 1.0000
C23 H23A 0.9800
C23 H23B 0.9800
C23 H23C 0.9800
C24 H24A 0.9800
C24 H24B 0.9800
C24 H24C 0.9800
C25 C26 1.516(6)
C25 C27 1.534(5)
C25 H25 1.0000
C26 H26A 0.9800
C26 H26B 0.9800
C26 H26C 0.9800
C27 H27A 0.9800
C27 H27B 0.9800
C27 H27C 0.9800
C28 C29 1.532(6)
C28 C30 1.534(6)
C28 H28 1.0000
C29 H29A 0.9800
C29 H29B 0.9800
C29 H29C 0.9800
C30 H30A 0.9800
C30 H30B 0.9800
C30 H30C 0.9800
C31 C32 1.517(7)
C31 H31A 0.9900
C31 H31B 0.9900
C32 C33 1.531(7)
C32 H32A 0.9900
C32 H32B 0.9900
C33 C34 1.508(7)
C33 H33A 0.9900
C33 H33B 0.9900
C34 H34A 0.9900
C34 H34B 0.9900
C35 C36 1.501(7)
C35 H35A 0.9900
C35 H35B 0.9900
C36 C37 1.515(7)
C36 H36A 0.9900
C36 H36B 0.9900
C37 C38 1.521(7)
C37 H37A 0.9900
C37 H37B 0.9900
C38 H38A 0.9900
C38 H38B 0.9900
